data_4021270
loop_
_publ_author_name
'Seiichiro Higashiya'
'Woo Jin Chung'
'Dong Sung Lim'
'Silvana C. Ngo'
'William H. Kelly IV'
'Paul J. Toscano'
'John T. Welch'

_publ_section_title
;
 Synthesis of Mono- and Difluoroacetyltrialkylsilanes
 and the Corresponding Enol Silyl Ethers
;
_journal_name_full 'Journal of Organic Chemistry'
_journal_page_first 6323
_journal_page_last 6328
_journal_paper_doi 10.1021/jo049551o
_journal_volume 69
_journal_year 2004
_chemical_formula_moiety 'C20 H15 F2 I O Si'
_chemical_formula_sum 'C20 H15 F2 I O Si'
_chemical_formula_weight 464.31
_space_group_IT_number 14
_symmetry_cell_setting monoclinic
_symmetry_space_group_name_Hall '-P 2ybc'
_symmetry_space_group_name_H-M 'P 1 21/c 1'
_cell_angle_alpha 90.00
_cell_angle_beta 95.50(3)
_cell_angle_gamma 90.00
_cell_formula_units_Z 4
_cell_length_a 10.787(3)
_cell_length_b 19.561(6)
_cell_length_c 9.255(3)
_cell_measurement_temperature 296(2)
_cell_volume 1943.9(10)
_diffrn_ambient_temperature 296(2)
_exptl_crystal_density_diffrn 1.587
_cod_original_sg_symbol_H-M 'P 21/c'
_cod_database_code 4021270

loop_
_symmetry_equiv_pos_as_xyz
'x, y, z'
'-x, y+1/2, -z+1/2'
'-x, -y, -z'
'x, -y-1/2, z-1/2'

loop_
_atom_site_label
_atom_site_type_symbol
_atom_site_fract_x
_atom_site_fract_y
_atom_site_fract_z
_atom_site_U_iso_or_equiv
_atom_site_adp_type
_atom_site_occupancy
_atom_site_symmetry_multiplicity
_atom_site_calc_flag
_atom_site_refinement_flags
_atom_site_disorder_assembly
_atom_site_disorder_group
I1 I 0.42527(4) 0.23192(2) 0.04050(5) 0.07531(18) Uani 1 1 d . . .
Si1 Si 0.22902(12) 0.06721(7) 0.13385(13) 0.0377(3) Uani 1 1 d . . .
F1 F 0.5167(3) 0.09332(18) 0.0710(4) 0.0760(10) Uani 1 1 d . . .
F2 F 0.5781(3) 0.15612(19) 0.2562(4) 0.0808(10) Uani 1 1 d . . .
O1 O 0.3709(4) 0.1265(2) 0.3631(4) 0.0745(12) Uani 1 1 d . . .
C1 C 0.3688(4) 0.1163(3) 0.2350(5) 0.0458(11) Uani 1 1 d . . .
C2 C 0.4802(5) 0.1416(3) 0.1602(6) 0.0536(13) Uani 1 1 d . . .
C3 C 0.2601(4) -0.0251(2) 0.1751(5) 0.0407(11) Uani 1 1 d . . .
C4 C 0.3190(6) -0.0466(3) 0.3080(6) 0.0608(15) Uani 1 1 d . . .
H4 H 0.3464 -0.0143 0.3775 0.080 Uiso 1 1 calc R . .
C5 C 0.3370(6) -0.1151(3) 0.3377(7) 0.0766(18) Uani 1 1 d . . .
H5 H 0.3759 -0.1288 0.4270 0.080 Uiso 1 1 calc R . .
C6 C 0.2976(5) -0.1627(3) 0.2360(8) 0.0726(18) Uani 1 1 d . . .
H6 H 0.3111 -0.2088 0.2555 0.080 Uiso 1 1 calc R . .
C7 C 0.2389(5) -0.1431(3) 0.1064(7) 0.0653(16) Uani 1 1 d . . .
H7 H 0.2106 -0.1761 0.0387 0.080 Uiso 1 1 calc R . .
C8 C 0.2209(5) -0.0749(3) 0.0742(6) 0.0515(12) Uani 1 1 d . . .
H8 H 0.1821 -0.0621 -0.0158 0.080 Uiso 1 1 calc R . .
C9 C 0.0936(4) 0.0996(2) 0.2244(5) 0.0407(11) Uani 1 1 d . . .
C10 C 0.0125(5) 0.0556(3) 0.2859(5) 0.0523(13) Uani 1 1 d . . .
H10 H 0.0251 0.0087 0.2816 0.080 Uiso 1 1 calc R . .
C11 C -0.0865(5) 0.0806(3) 0.3531(6) 0.0667(16) Uani 1 1 d . . .
H11 H -0.1402 0.0503 0.3930 0.080 Uiso 1 1 calc R . .
C12 C -0.1069(5) 0.1491(4) 0.3622(7) 0.0725(18) Uani 1 1 d . . .
H12 H -0.1746 0.1655 0.4069 0.080 Uiso 1 1 calc R . .
C13 C -0.0274(6) 0.1932(3) 0.3053(7) 0.0751(18) Uani 1 1 d . . .
H13 H -0.0397 0.2400 0.3134 0.080 Uiso 1 1 calc R . .
C14 C 0.0711(5) 0.1692(3) 0.2359(6) 0.0609(15) Uani 1 1 d . . .
H14 H 0.1236 0.2002 0.1959 0.080 Uiso 1 1 calc R . .
C15 C 0.2118(4) 0.0833(2) -0.0653(5) 0.0413(11) Uani 1 1 d . . .
C16 C 0.1103(5) 0.1189(3) -0.1291(5) 0.0488(12) Uani 1 1 d . . .
H16 H 0.0494 0.1340 -0.0720 0.080 Uiso 1 1 calc R . .
C17 C 0.0975(6) 0.1325(3) -0.2774(6) 0.0638(15) Uani 1 1 d . . .
H17 H 0.0274 0.1556 -0.3184 0.080 Uiso 1 1 calc R . .
C18 C 0.1867(6) 0.1122(3) -0.3631(6) 0.0644(16) Uani 1 1 d . . .
H18 H 0.1788 0.1224 -0.4617 0.080 Uiso 1 1 calc R . .
C19 C 0.2876(6) 0.0767(3) -0.3031(6) 0.0645(16) Uani 1 1 d . . .
H19 H 0.3485 0.0625 -0.3612 0.080 Uiso 1 1 calc R . .
C20 C 0.3000(5) 0.0616(3) -0.1567(5) 0.0566(14) Uani 1 1 d . . .
H20 H 0.3686 0.0365 -0.1181 0.080 Uiso 1 1 calc R . .

loop_
_atom_site_aniso_label
_atom_site_aniso_U_11
_atom_site_aniso_U_22
_atom_site_aniso_U_33
_atom_site_aniso_U_23
_atom_site_aniso_U_13
_atom_site_aniso_U_12
I1 0.0836(3) 0.0572(3) 0.0820(3) 0.0198(2) -0.0088(2) -0.0192(2)
Si1 0.0409(7) 0.0389(7) 0.0334(7) 0.0022(5) 0.0043(5) 0.0012(6)
F1 0.059(2) 0.080(2) 0.092(2) -0.006(2) 0.0277(18) 0.0102(17)
F2 0.0480(19) 0.098(3) 0.091(3) 0.013(2) -0.0166(18) -0.0139(18)
O1 0.080(3) 0.102(3) 0.042(2) -0.013(2) 0.0058(19) -0.035(2)
C1 0.045(3) 0.047(3) 0.045(3) 0.005(2) 0.002(2) -0.001(2)
C2 0.045(3) 0.058(3) 0.057(3) 0.003(3) 0.000(3) -0.005(2)
C3 0.040(3) 0.040(2) 0.043(3) 0.006(2) 0.008(2) 0.004(2)
C4 0.078(4) 0.055(3) 0.047(3) 0.007(3) -0.002(3) 0.007(3)
C5 0.087(5) 0.070(4) 0.071(4) 0.032(3) -0.004(3) 0.017(4)
C6 0.062(4) 0.040(3) 0.116(6) 0.020(4) 0.008(4) 0.007(3)
C7 0.059(4) 0.038(3) 0.099(5) -0.002(3) 0.007(3) -0.005(3)
C8 0.045(3) 0.048(3) 0.061(3) 0.005(3) 0.002(2) -0.001(2)
C9 0.037(2) 0.046(3) 0.039(3) 0.000(2) 0.002(2) 0.000(2)
C10 0.049(3) 0.059(3) 0.051(3) -0.004(3) 0.010(3) -0.010(3)
C11 0.052(3) 0.079(4) 0.072(4) -0.007(3) 0.019(3) -0.022(3)
C12 0.049(3) 0.091(5) 0.080(4) -0.012(4) 0.018(3) 0.009(3)
C13 0.076(4) 0.063(4) 0.090(5) 0.000(3) 0.027(4) 0.018(3)
C14 0.061(4) 0.046(3) 0.080(4) 0.008(3) 0.026(3) 0.005(3)
C15 0.047(3) 0.041(3) 0.035(2) -0.001(2) 0.001(2) -0.004(2)
C16 0.052(3) 0.051(3) 0.042(3) -0.002(2) 0.000(2) 0.002(2)
C17 0.081(4) 0.061(3) 0.047(3) 0.006(3) -0.011(3) 0.003(3)
C18 0.093(5) 0.068(4) 0.031(3) 0.004(3) 0.001(3) -0.014(3)
C19 0.076(4) 0.078(4) 0.043(3) -0.015(3) 0.022(3) -0.015(3)
C20 0.061(3) 0.063(3) 0.046(3) -0.005(3) 0.006(3) 0.002(3)

loop_
_geom_bond_atom_site_label_1
_geom_bond_atom_site_label_2
_geom_bond_distance
_geom_bond_site_symmetry_2
_geom_bond_publ_flag
I1 C2 2.139(5) . ?
Si1 C15 1.861(5) . ?
Si1 C9 1.863(5) . ?
Si1 C3 1.870(5) . ?
Si1 C1 1.950(5) . ?
F1 C2 1.337(6) . ?
F2 C2 1.344(6) . ?
O1 C1 1.201(6) . ?
C1 C2 1.525(7) . ?
C3 C8 1.386(7) . ?
C3 C4 1.394(7) . ?
C4 C5 1.378(8) . ?
C5 C6 1.362(9) . ?
C6 C7 1.356(9) . ?
C7 C8 1.377(7) . ?
C9 C10 1.387(7) . ?
C9 C14 1.390(7) . ?
C10 C11 1.376(7) . ?
C11 C12 1.362(8) . ?
C12 C13 1.358(8) . ?
C13 C14 1.376(7) . ?
C15 C16 1.382(7) . ?
C15 C20 1.399(7) . ?
C16 C17 1.392(7) . ?
C17 C18 1.364(8) . ?
C18 C19 1.364(8) . ?
C19 C20 1.380(7) . ?

loop_
_cod_related_entry_id
_cod_related_entry_database
_cod_related_entry_code
1 ChemSpider 21155215
